data_4031232
loop_
_publ_author_name
'Davies, C.G.'
'Donaldson, J.D.'
'Laughlin, D.R.'
'Beddoes, R.'
'Howie, R.A.'

_publ_section_title
;
 Crystal structure of tritin(II) dihydroxide oxide sulphate
;
_journal_name_full
;
Journal of the Chemical Society. Dalton Transactions, Inorganic Chemistry 
(1972-)
;
_journal_page_first 2241
_journal_page_last 2244
_journal_volume 1975
_journal_year 1975
_chemical_formula_sum 'H2 O7 S Sn3'
_chemical_name_systematic 'Sn3 (O H)2 O S O4'
_space_group_IT_number 29
_symmetry_space_group_name_Hall 'P 2c -2b'
_symmetry_space_group_name_H-M 'P b c 21'
_cell_angle_alpha 90
_cell_angle_beta 90
_cell_angle_gamma 90
_cell_formula_units_Z 4
_cell_length_a 4.983
_cell_length_b 13.128
_cell_length_c 12.214
_cell_volume 799.001
_citation_journal_id_ASTM JCDTBI
_cod_data_source_file Davies_JCDTBI_1975_1658.cif
_cod_data_source_block H2O7S1Sn3
_cod_original_sg_symbol_Hall 'P 2c -2ac (y,-x,z)'
_cod_original_formula_sum 'H2 O7 S1 Sn3'
_cod_database_code 4031232

loop_
_symmetry_equiv_pos_as_xyz
x,y,z
-x,-y,z+1/2
x,-y+1/2,z+1/2
-x,y+1/2,z

loop_
_atom_site_label
_atom_site_type_symbol
_atom_site_fract_x
_atom_site_fract_y
_atom_site_fract_z
_atom_site_occupancy
_atom_site_U_iso_or_equiv
Sn2 Sn+2 -0.0797 0.1659 0.2753 1 0.0
O4 O-2 0.1556 0.0086 0.3293 1 0.0
O6 O-2 0.4138 0.0705 -0.2245 1 0.0
O2 O-2 0.1847 -0.0979 0.1639 1 0.0
O7 O-2 -0.2112 0.1704 -0.157 1 0.0
S1 S+6 0.2865 -0.0813 0.2769 1 0.0
Sn1 Sn+2 0.0776 0.0054 -0.0009 1 0.0
O5 O-2 0.3007 0.0638 -0.4567 1 0.0
Sn3 Sn+2 0.4777 0.289 0.0035 1 0.0
O3 O-2 0.2887 0.2183 0.3464 1 0.0
O1 O-2 0.2122 -0.13 -0.0666 1 0.0
